data_4087389
loop_
_publ_author_name
'Wang, Lingfang'
'Fadlallah, Sami'
'Bellini, Cl\'ement'
'Orione, Cl\'ement'
'Dorcet, Vincent'
'Carpentier, Jean-Fran\,cois'
'Sarazin, Yann'

_publ_section_title
;
 Structurally Characterized Lead(II) Alkoxides as Potent Ring-Opening
 Polymerization Catalysts
;
_journal_issue 7
_journal_name_full Organometallics
_journal_page_first 1321
_journal_paper_doi 10.1021/acs.organomet.5b00052
_journal_volume 34
_journal_year 2015
_chemical_compound_source 'synthesis as described'
_chemical_formula_moiety 'C18 H50 N2 O2 Pb2 Si4'
_chemical_formula_sum 'C18 H50 N2 O2 Pb2 Si4'
_chemical_formula_weight 853.33
_space_group_IT_number 2
_space_group_name_Hall '-P 1'
_space_group_name_H-M_alt 'P -1'
_symmetry_cell_setting triclinic
_symmetry_Int_Tables_number 2
_symmetry_space_group_name_Hall '-P 1'
_symmetry_space_group_name_H-M 'P -1'
_atom_sites_solution_hydrogens geom
_atom_sites_solution_primary direct
_atom_sites_solution_secondary difmap
_audit_conform_dict_location ftp://ftp.iucr.org/pub/cif_core.dic
_audit_conform_dict_name cif_core.dic
_audit_conform_dict_version 2.3
_audit_creation_date 2014-03-12T10:57:18-00:00
_audit_creation_method 'WinGX routine CIF_UPDATE'
_cell_angle_alpha 88.576(3)
_cell_angle_beta 72.490(3)
_cell_angle_gamma 71.925(2)
_cell_formula_units_Z 1
_cell_length_a 7.1864(6)
_cell_length_b 10.5284(7)
_cell_length_c 11.6465(9)
_cell_measurement_reflns_used 4609
_cell_measurement_temperature 150(2)
_cell_measurement_theta_max 27.36
_cell_measurement_theta_min 2.64
_cell_measurement_wavelength 0.71073
_cell_volume 796.60(11)
_computing_cell_refinement 'Bruker APEX2 (Bruker, 2006)'
_computing_data_collection 'Bruker APEX2 (Bruker, 2006)'
_computing_data_reduction 'Bruker APEX2 (Bruker, 2006)'
_computing_molecular_graphics 'Ortep-3 for Windows (Farrugia, 1997)'
_computing_publication_material
;
           WinGX publication routines (Farrugia, 2012),
           CRYSCAL (T. Roisnel, local program)
;
_computing_structure_refinement 'SHELXL-97 (Sheldrick, 1997)'
_computing_structure_solution 'SIR97 (Altomare et al., 1999)'
_diffrn_ambient_temperature 150(2)
_diffrn_detector 'CCD plate'
_diffrn_measured_fraction_theta_full 0.978
_diffrn_measured_fraction_theta_max 0.978
_diffrn_measurement_device_type 'APEXII, Bruker-AXS'
_diffrn_measurement_method 'CCD rotation images, thin slices'
_diffrn_radiation_monochromator graphite
_diffrn_radiation_probe x-ray
_diffrn_radiation_type MoK\a
_diffrn_radiation_wavelength 0.71073
_diffrn_reflns_av_R_equivalents 0.0575
_diffrn_reflns_av_unetI/netI 0.0738
_diffrn_reflns_limit_h_max 9
_diffrn_reflns_limit_h_min -9
_diffrn_reflns_limit_k_max 13
_diffrn_reflns_limit_k_min -13
_diffrn_reflns_limit_l_max 15
_diffrn_reflns_limit_l_min -15
_diffrn_reflns_number 10100
_diffrn_reflns_theta_full 27.48
_diffrn_reflns_theta_max 27.48
_diffrn_reflns_theta_min 3.11
_exptl_absorpt_coefficient_mu 10.718
_exptl_absorpt_correction_T_max 0.180
_exptl_absorpt_correction_T_min 0.044
_exptl_absorpt_correction_type multi-scan
_exptl_absorpt_process_details
;
  [Sheldrick, G.M. (2002). SADABS Bruker AXS Inc., Madison, Wisconsin, USA]
;
_exptl_crystal_colour colourless
_exptl_crystal_density_diffrn 1.779
_exptl_crystal_density_method 'not measured'
_exptl_crystal_description plate
_exptl_crystal_F_000 408
_exptl_crystal_size_max 0.6
_exptl_crystal_size_mid 0.59
_exptl_crystal_size_min 0.16
_refine_diff_density_max 4.876
_refine_diff_density_min -4.891
_refine_diff_density_rms 0.434
_refine_ls_extinction_method none
_refine_ls_goodness_of_fit_ref 1.132
_refine_ls_hydrogen_treatment constr
_refine_ls_matrix_type full
_refine_ls_number_parameters 129
_refine_ls_number_reflns 3572
_refine_ls_number_restraints 0
_refine_ls_restrained_S_all 1.132
_refine_ls_R_factor_all 0.0746
_refine_ls_R_factor_gt 0.0639
_refine_ls_shift/su_max 0.002
_refine_ls_shift/su_mean 0
_refine_ls_structure_factor_coef Fsqd
_refine_ls_weighting_details 'calc w=1/[\s^2^(Fo^2^)+(0.1368P)^2^+0.0000P] where P=(Fo^2^+2Fc^2^)/3'
_refine_ls_weighting_scheme calc
_refine_ls_wR_factor_gt 0.1937
_refine_ls_wR_factor_ref 0.2069
_reflns_number_gt 2998
_reflns_number_total 3572
_reflns_threshold_expression >2sigma(I)
_cod_data_source_file om5b00052_si_003.cif
_cod_data_source_block WLF051
_cod_original_cell_volume 796.60(10)
_cod_database_code 4087389

loop_
_symmetry_equiv_pos_as_xyz
'x, y, z'
'-x, -y, -z'

loop_
_atom_site_label
_atom_site_type_symbol
_atom_site_fract_x
_atom_site_fract_y
_atom_site_fract_z
_atom_site_U_iso_or_equiv
_atom_site_adp_type
_atom_site_occupancy
_atom_site_symmetry_multiplicity
_atom_site_calc_flag
_atom_site_refinement_flags
Pb1 Pb 0.12085(6) 0.06668(4) 0.59184(4) 0.0260(2) Uani 1 1 d .
Si2 Si -0.3392(5) 0.3312(4) 0.6622(4) 0.0325(9) Uani 1 1 d .
Si3 Si -0.1271(6) 0.2449(4) 0.8520(4) 0.0364(9) Uani 1 1 d .
N1 N -0.1510(16) 0.2244(11) 0.7140(10) 0.0286(15) Uani 1 1 d .
O1 O -0.0497(13) -0.0833(9) 0.5875(8) 0.0286(15) Uani 1 1 d .
C1 C -0.182(3) -0.1073(15) 0.6990(14) 0.043(4) Uani 1 1 d .
H1 H -0.2584 -0.0205 0.7491 0.052 Uiso 1 1 calc R
C2 C -0.051(4) -0.202(3) 0.766(2) 0.092(9) Uani 1 1 d .
H2A H 0.019 -0.2891 0.7194 0.139 Uiso 1 1 calc R
H2B H -0.1391 -0.2143 0.8453 0.139 Uiso 1 1 calc R
H2C H 0.0518 -0.1644 0.7771 0.139 Uiso 1 1 calc R
C3 C -0.336(2) -0.1683(17) 0.6772(14) 0.045(4) Uani 1 1 d .
H3A H -0.424 -0.1052 0.6373 0.068 Uiso 1 1 calc R
H3B H -0.4206 -0.1873 0.7546 0.068 Uiso 1 1 calc R
H3C H -0.2615 -0.2518 0.6256 0.068 Uiso 1 1 calc R
C4 C -0.343(3) 0.218(2) 0.9785(18) 0.070(6) Uani 1 1 d .
H4A H -0.4729 0.2863 0.9804 0.104 Uiso 1 1 calc R
H4B H -0.3163 0.2248 1.0555 0.104 Uiso 1 1 calc R
H4C H -0.3524 0.1288 0.9657 0.104 Uiso 1 1 calc R
C5 C -0.106(3) 0.4116(18) 0.879(2) 0.064(6) Uani 1 1 d .
H5A H 0.0121 0.4235 0.8156 0.096 Uiso 1 1 calc R
H5B H -0.0865 0.4183 0.9577 0.096 Uiso 1 1 calc R
H5C H -0.232 0.4814 0.8765 0.096 Uiso 1 1 calc R
C6 C 0.114(3) 0.122(2) 0.8682(19) 0.066(6) Uani 1 1 d .
H6A H 0.1101 0.031 0.859 0.098 Uiso 1 1 calc R
H6B H 0.1244 0.1383 0.9482 0.098 Uiso 1 1 calc R
H6C H 0.2331 0.1336 0.8058 0.098 Uiso 1 1 calc R
C7 C -0.553(3) 0.446(3) 0.787(2) 0.095(10) Uani 1 1 d .
H7A H -0.6055 0.3933 0.8514 0.142 Uiso 1 1 calc R
H7B H -0.6642 0.4966 0.7551 0.142 Uiso 1 1 calc R
H7C H -0.5008 0.5087 0.8186 0.142 Uiso 1 1 calc R
C8 C -0.231(3) 0.439(2) 0.552(3) 0.082(8) Uani 1 1 d .
H8A H -0.135 0.4687 0.5805 0.123 Uiso 1 1 calc R
H8B H -0.3425 0.5167 0.5442 0.123 Uiso 1 1 calc R
H8C H -0.1578 0.3877 0.4738 0.123 Uiso 1 1 calc R
C9 C -0.468(2) 0.2404(14) 0.5916(19) 0.050(5) Uani 1 1 d .
H9A H -0.3909 0.2173 0.5059 0.074 Uiso 1 1 calc R
H9B H -0.6088 0.298 0.5998 0.074 Uiso 1 1 calc R
H9C H -0.4732 0.1583 0.6323 0.074 Uiso 1 1 calc R

loop_
_atom_site_aniso_label
_atom_site_aniso_U_11
_atom_site_aniso_U_22
_atom_site_aniso_U_33
_atom_site_aniso_U_23
_atom_site_aniso_U_13
_atom_site_aniso_U_12
Pb1 0.0200(3) 0.0301(3) 0.0256(3) -0.0064(2) -0.00870(19) -0.0025(2)
Si2 0.0215(16) 0.0256(18) 0.047(2) -0.0069(17) -0.0092(16) -0.0035(14)
Si3 0.0325(19) 0.046(2) 0.024(2) -0.0100(17) -0.0020(15) -0.0100(16)
N1 0.029(3) 0.032(4) 0.018(4) -0.014(3) -0.004(3) -0.003(3)
O1 0.029(3) 0.032(4) 0.018(4) -0.014(3) -0.004(3) -0.003(3)
C1 0.070(10) 0.033(8) 0.027(8) -0.002(6) -0.008(7) -0.025(7)
C2 0.15(2) 0.117(19) 0.075(16) 0.067(15) -0.089(18) -0.093(19)
C3 0.052(9) 0.051(9) 0.025(8) 0.004(7) 0.001(6) -0.018(7)
C4 0.061(11) 0.086(15) 0.041(11) 0.018(11) 0.007(9) -0.019(10)
C5 0.059(11) 0.059(12) 0.075(14) -0.039(11) -0.014(10) -0.023(9)
C6 0.053(10) 0.090(15) 0.054(12) -0.006(11) -0.033(10) -0.007(10)
C7 0.054(11) 0.109(18) 0.093(19) -0.066(15) -0.042(12) 0.037(12)
C8 0.054(11) 0.049(11) 0.15(2) 0.054(13) -0.034(13) -0.024(9)
C9 0.042(8) 0.027(7) 0.092(15) -0.003(8) -0.042(9) -0.006(6)

loop_
_atom_type_symbol
_atom_type_description
_atom_type_scat_dispersion_real
_atom_type_scat_dispersion_imag
_atom_type_scat_source
C C 0.0033 0.0016 'International Tables Vol C Tables 4.2.6.8 and 6.1.1.4'
H H 0 0 'International Tables Vol C Tables 4.2.6.8 and 6.1.1.4'
N N 0.0061 0.0033 'International Tables Vol C Tables 4.2.6.8 and 6.1.1.4'
O O 0.0106 0.006 'International Tables Vol C Tables 4.2.6.8 and 6.1.1.4'
Si Si 0.0817 0.0704 'International Tables Vol C Tables 4.2.6.8 and 6.1.1.4'
Pb Pb -3.3944 10.1111 'International Tables Vol C Tables 4.2.6.8 and 6.1.1.4'

loop_
_geom_angle_atom_site_label_1
_geom_angle_atom_site_label_2
_geom_angle_atom_site_label_3
_geom_angle
_geom_angle_site_symmetry_1
_geom_angle_site_symmetry_3
N1 Pb1 O1 102.7(3) . 2_556
N1 Pb1 O1 95.9(3) . .
O1 Pb1 O1 73.3(4) 2_556 .
N1 Pb1 Pb1 101.6(3) . 2_556
O1 Pb1 Pb1 36.7(2) 2_556 2_556
O1 Pb1 Pb1 36.6(2) . 2_556
N1 Si2 C8 110.6(7) . .
N1 Si2 C9 112.7(6) . .
C8 Si2 C9 109.2(11) . .
N1 Si2 C7 112.4(8) . .
C8 Si2 C7 106.7(13) . .
C9 Si2 C7 104.8(9) . .
N1 Si3 C5 111.9(8) . .
N1 Si3 C6 111.6(7) . .
C5 Si3 C6 105.0(10) . .
N1 Si3 C4 113.0(9) . .
C5 Si3 C4 109.3(10) . .
C6 Si3 C4 105.6(10) . .
Si3 N1 Si2 124.0(6) . .
Si3 N1 Pb1 112.8(6) . .
Si2 N1 Pb1 122.2(6) . .
C1 O1 Pb1 124.8(8) . 2_556
C1 O1 Pb1 118.2(8) . .
Pb1 O1 Pb1 106.7(4) 2_556 .
O1 C1 C3 111.0(12) . .
O1 C1 C2 108.8(16) . .
C3 C1 C2 109.7(14) . .
O1 C1 H1 109.1 . .
C3 C1 H1 109.1 . .
C2 C1 H1 109.1 . .
C1 C2 H2A 109.5 . .
C1 C2 H2B 109.5 . .
H2A C2 H2B 109.5 . .
C1 C2 H2C 109.5 . .
H2A C2 H2C 109.5 . .
H2B C2 H2C 109.5 . .
C1 C3 H3A 109.5 . .
C1 C3 H3B 109.5 . .
H3A C3 H3B 109.5 . .
C1 C3 H3C 109.5 . .
H3A C3 H3C 109.5 . .
H3B C3 H3C 109.5 . .
Si3 C4 H4A 109.5 . .
Si3 C4 H4B 109.5 . .
H4A C4 H4B 109.5 . .
Si3 C4 H4C 109.5 . .
H4A C4 H4C 109.5 . .
H4B C4 H4C 109.5 . .
Si3 C5 H5A 109.5 . .
Si3 C5 H5B 109.5 . .
H5A C5 H5B 109.5 . .
Si3 C5 H5C 109.5 . .
H5A C5 H5C 109.5 . .
H5B C5 H5C 109.5 . .
Si3 C6 H6A 109.5 . .
Si3 C6 H6B 109.5 . .
H6A C6 H6B 109.5 . .
Si3 C6 H6C 109.5 . .
H6A C6 H6C 109.5 . .
H6B C6 H6C 109.5 . .
Si2 C7 H7A 109.5 . .
Si2 C7 H7B 109.5 . .
H7A C7 H7B 109.5 . .
Si2 C7 H7C 109.5 . .
H7A C7 H7C 109.5 . .
H7B C7 H7C 109.5 . .
Si2 C8 H8A 109.5 . .
Si2 C8 H8B 109.5 . .
H8A C8 H8B 109.5 . .
Si2 C8 H8C 109.5 . .
H8A C8 H8C 109.5 . .
H8B C8 H8C 109.5 . .
Si2 C9 H9A 109.5 . .
Si2 C9 H9B 109.5 . .
H9A C9 H9B 109.5 . .
Si2 C9 H9C 109.5 . .
H9A C9 H9C 109.5 . .
H9B C9 H9C 109.5 . .

loop_
_geom_bond_atom_site_label_1
_geom_bond_atom_site_label_2
_geom_bond_distance
_geom_bond_site_symmetry_2
Pb1 N1 2.243(10) .
Pb1 O1 2.286(9) 2_556
Pb1 O1 2.289(9) .
Pb1 Pb1 3.6693(8) 2_556
Si2 N1 1.724(12) .
Si2 C8 1.843(19) .
Si2 C9 1.871(15) .
Si2 C7 1.876(19) .
Si3 N1 1.693(12) .
Si3 C5 1.850(17) .
Si3 C6 1.869(18) .
Si3 C4 1.880(17) .
O1 C1 1.429(18) .
O1 Pb1 2.286(9) 2_556
C1 C3 1.52(2) .
C1 C2 1.52(3) .
C1 H1 1 .
C2 H2A 0.98 .
C2 H2B 0.98 .
C2 H2C 0.98 .
C3 H3A 0.98 .
C3 H3B 0.98 .
C3 H3C 0.98 .
C4 H4A 0.98 .
C4 H4B 0.98 .
C4 H4C 0.98 .
C5 H5A 0.98 .
C5 H5B 0.98 .
C5 H5C 0.98 .
C6 H6A 0.98 .
C6 H6B 0.98 .
C6 H6C 0.98 .
C7 H7A 0.98 .
C7 H7B 0.98 .
C7 H7C 0.98 .
C8 H8A 0.98 .
C8 H8B 0.98 .
C8 H8C 0.98 .
C9 H9A 0.98 .
C9 H9B 0.98 .
C9 H9C 0.98 .

loop_
_geom_torsion_atom_site_label_1
_geom_torsion_atom_site_label_2
_geom_torsion_atom_site_label_3
_geom_torsion_atom_site_label_4
_geom_torsion
_geom_torsion_site_symmetry_1
_geom_torsion_site_symmetry_4
C5 Si3 N1 Si2 -55.4(10) . .
C6 Si3 N1 Si2 -172.7(10) . .
C4 Si3 N1 Si2 68.6(11) . .
C5 Si3 N1 Pb1 113.8(8) . .
C6 Si3 N1 Pb1 -3.5(10) . .
C4 Si3 N1 Pb1 -122.3(8) . .
C8 Si2 N1 Si3 104.4(12) . .
C9 Si2 N1 Si3 -132.9(10) . .
C7 Si2 N1 Si3 -14.7(14) . .
C8 Si2 N1 Pb1 -63.7(12) . .
C9 Si2 N1 Pb1 58.9(10) . .
C7 Si2 N1 Pb1 177.2(11) . .
O1 Pb1 N1 Si3 -174.3(6) 2_556 .
O1 Pb1 N1 Si3 111.5(6) . .
Pb1 Pb1 N1 Si3 148.2(5) 2_556 .
O1 Pb1 N1 Si2 -4.9(8) 2_556 .
O1 Pb1 N1 Si2 -79.1(7) . .
Pb1 Pb1 N1 Si2 -42.5(7) 2_556 .
N1 Pb1 O1 C1 -45.3(10) . .
O1 Pb1 O1 C1 -146.8(11) 2_556 .
Pb1 Pb1 O1 C1 -146.8(11) 2_556 .
N1 Pb1 O1 Pb1 101.5(4) . 2_556
O1 Pb1 O1 Pb1 0 2_556 2_556
Pb1 O1 C1 C3 20.0(16) 2_556 .
Pb1 O1 C1 C3 160.3(10) . .
Pb1 O1 C1 C2 140.8(13) 2_556 .
Pb1 O1 C1 C2 -78.9(14) . .
